data_4329631
loop_
_publ_author_name
'Pramuditha Abhayawardhana'
'Patricia A. Marzilli'
'Theshini Perera'
'Frank R. Fronczek'
'Luigi G. Marzilli'

_publ_section_title
;
 New Monodentate Amidine Superbasic Ligands with a Single Configuration in
 fac-[Re(CO)3(5,5'- or 6,6'-Me2bipyridine)(amidine)]BF4 Complexes
;
_journal_name_full 'Inorganic Chemistry'
_journal_page_first 7271
_journal_page_last 7283
_journal_paper_doi 10.1021/ic300625n
_journal_volume 51
_journal_year 2012
_chemical_formula_moiety 'C23 H28 N4 O3 Re, 0.97(B F4), Br0.03'
_chemical_formula_sum 'C23 H28 B0.97 Br0.03 F3.89 N4 O3 Re'
_chemical_formula_weight 681.31
_chemical_name_systematic
; 
 ? 
;
_space_group_IT_number 14
_symmetry_cell_setting monoclinic
_symmetry_space_group_name_Hall '-P 2yn'
_symmetry_space_group_name_H-M 'P 1 21/n 1'
_atom_sites_solution_hydrogens geom
_atom_sites_solution_primary direct
_atom_sites_solution_secondary difmap
_audit_creation_method SHELXL-97
_cell_angle_alpha 90
_cell_angle_beta 98.914(5)
_cell_angle_gamma 90
_cell_formula_units_Z 4
_cell_length_a 11.4040(10)
_cell_length_b 17.724(2)
_cell_length_c 12.3056(11)
_cell_measurement_reflns_used 9323
_cell_measurement_temperature 100.0(5)
_cell_measurement_theta_max 35.0
_cell_measurement_theta_min 2.5
_cell_volume 2457.2(4)
_computing_cell_refinement 'HKL Scalepack (Otwinowski & Minor 1997)'
_computing_data_collection 'COLLECT (Nonius, 2000)'
_computing_data_reduction 'HKL Denzo and Scalepack (Otwinowski & Minor 1997)'
_computing_molecular_graphics 'ORTEP-3 for Windows (Farrugia, 1997)'
_computing_publication_material 'SHELXL-97 (Sheldrick, 2008)'
_computing_structure_refinement 'SHELXL-97 (Sheldrick, 2008)'
_computing_structure_solution 'SIR97 (Altomare  et al., 1999)'
_diffrn_ambient_temperature 100.0(5)
_diffrn_measured_fraction_theta_full 0.998
_diffrn_measured_fraction_theta_max 0.934
_diffrn_measurement_device 'Nonius KappaCCD'
_diffrn_measurement_method ' \w and \f scans '
_diffrn_radiation_monochromator graphite
_diffrn_radiation_source 'fine-focus sealed tube'
_diffrn_radiation_type MoK\a
_diffrn_radiation_wavelength 0.71073
_diffrn_reflns_av_R_equivalents 0.0336
_diffrn_reflns_av_sigmaI/netI 0.0480
_diffrn_reflns_limit_h_max 18
_diffrn_reflns_limit_h_min -18
_diffrn_reflns_limit_k_max 27
_diffrn_reflns_limit_k_min -27
_diffrn_reflns_limit_l_max 19
_diffrn_reflns_limit_l_min -19
_diffrn_reflns_number 39848
_diffrn_reflns_theta_full 25.00
_diffrn_reflns_theta_max 34.9
_diffrn_reflns_theta_min 2.8
_exptl_absorpt_coefficient_mu 5.053
_exptl_absorpt_correction_T_max 0.786
_exptl_absorpt_correction_T_min 0.431
_exptl_absorpt_correction_type multi-scan
_exptl_absorpt_process_details 'HKL Scalepack (Otwinowski & Minor 1997)'
_exptl_crystal_colour yellow
_exptl_crystal_density_diffrn 1.842
_exptl_crystal_description prism
_exptl_crystal_F_000 1335
_exptl_crystal_size_max 0.20
_exptl_crystal_size_mid 0.15
_exptl_crystal_size_min 0.05
_refine_diff_density_max 1.352
_refine_diff_density_min -1.986
_refine_diff_density_rms 0.183
_refine_ls_extinction_coef 0.00156(10)
_refine_ls_extinction_expression Fc^*^=kFc[1+0.001xFc^2^\l^3^/sin(2\q)]^-1/4^
_refine_ls_extinction_method SHELXL
_refine_ls_goodness_of_fit_ref 1.041
_refine_ls_hydrogen_treatment mixed
_refine_ls_matrix_type full
_refine_ls_number_parameters 333
_refine_ls_number_reflns 10050
_refine_ls_number_restraints 0
_refine_ls_restrained_S_all 1.041
_refine_ls_R_factor_all 0.0473
_refine_ls_R_factor_gt 0.0309
_refine_ls_shift/su_max 0.001
_refine_ls_shift/su_mean 0.000
_refine_ls_structure_factor_coef Fsqd
_refine_ls_weighting_details 'calc w=1/[\s^2^(Fo^2^)+(0.0271P)^2^+2.2079P] where P=(Fo^2^+2Fc^2^)/3'
_refine_ls_weighting_scheme calc
_refine_ls_wR_factor_gt 0.0634
_refine_ls_wR_factor_ref 0.0683
_reflns_number_gt 8017
_reflns_number_total 10050
_reflns_threshold_expression I>2\s(I)
_cod_data_source_file ic300625n_si_002_07.cif
_cod_data_source_block Pram18
_cod_original_sg_symbol_Hall '-P 2yn '
_cod_original_sg_symbol_H-M 'P 21/n '
_cod_database_code 4329631

loop_
_symmetry_equiv_pos_as_xyz
'x, y, z'
'-x+1/2, y+1/2, -z+1/2'
'-x, -y, -z'
'x-1/2, -y-1/2, z-1/2'

loop_
_atom_site_label
_atom_site_type_symbol
_atom_site_fract_x
_atom_site_fract_y
_atom_site_fract_z
_atom_site_U_iso_or_equiv
_atom_site_adp_type
_atom_site_occupancy
_atom_site_symmetry_multiplicity
_atom_site_calc_flag
_atom_site_refinement_flags
Re1 Re 0.819142(8) 0.603181(5) 0.459024(8) 0.00970(3) Uani 1 1 d .
O1 O 0.94570(18) 0.54550(12) 0.68251(17) 0.0198(4) Uani 1 1 d .
O2 O 0.79595(18) 0.44325(11) 0.36137(18) 0.0199(4) Uani 1 1 d .
O3 O 1.07389(18) 0.61384(11) 0.40646(18) 0.0196(4) Uani 1 1 d .
N1 N 0.71383(19) 0.65867(13) 0.31602(18) 0.0125(4) Uani 1 1 d .
N2 N 0.63758(19) 0.60869(12) 0.49696(18) 0.0113(4) Uani 1 1 d .
N3 N 0.82138(19) 0.71744(13) 0.52653(19) 0.0127(4) Uani 1 1 d .
H3N H 0.794(3) 0.7171(19) 0.583(3) 0.015 Uiso 1 1 d .
N4 N 0.8581(2) 0.84531(13) 0.56331(19) 0.0146(4) Uani 1 1 d .
C1 C 0.7442(2) 0.67135(16) 0.2154(2) 0.0149(5) Uani 1 1 d .
C2 C 0.6838(2) 0.72425(17) 0.1448(2) 0.0184(5) Uani 1 1 d .
H2 H 0.7032 0.7307 0.0730 0.022 Uiso 1 1 calc R
C3 C 0.5951(3) 0.76766(17) 0.1789(2) 0.0198(6) Uani 1 1 d .
H3 H 0.5589 0.8074 0.1339 0.024 Uiso 1 1 calc R
C4 C 0.5601(2) 0.75227(16) 0.2789(2) 0.0163(5) Uani 1 1 d .
H4 H 0.4978 0.7802 0.3027 0.020 Uiso 1 1 calc R
C5 C 0.6174(2) 0.69539(15) 0.3443(2) 0.0131(5) Uani 1 1 d .
C6 C 0.5728(2) 0.66622(15) 0.4434(2) 0.0123(5) Uani 1 1 d .
C7 C 0.4674(2) 0.69127(17) 0.4734(2) 0.0195(5) Uani 1 1 d .
H7 H 0.4255 0.7325 0.4363 0.023 Uiso 1 1 calc R
C8 C 0.4242(3) 0.65472(18) 0.5589(3) 0.0221(6) Uani 1 1 d .
H8 H 0.3533 0.6715 0.5828 0.026 Uiso 1 1 calc R
C9 C 0.4857(3) 0.59361(16) 0.6084(2) 0.0183(5) Uani 1 1 d .
H9 H 0.4550 0.5668 0.6647 0.022 Uiso 1 1 calc R
C10 C 0.5916(2) 0.57112(15) 0.5769(2) 0.0137(5) Uani 1 1 d .
C11 C 0.8475(3) 0.62948(18) 0.1821(2) 0.0212(6) Uani 1 1 d .
H11A H 0.9215 0.6553 0.2119 0.032 Uiso 1 1 calc R
H11B H 0.8392 0.6279 0.1017 0.032 Uiso 1 1 calc R
H11C H 0.8491 0.5779 0.2110 0.032 Uiso 1 1 calc R
C12 C 0.6545(2) 0.50364(16) 0.6307(2) 0.0168(5) Uani 1 1 d .
H12A H 0.6995 0.4789 0.5790 0.025 Uiso 1 1 calc R
H12B H 0.5962 0.4682 0.6521 0.025 Uiso 1 1 calc R
H12C H 0.7089 0.5196 0.6962 0.025 Uiso 1 1 calc R
C13 C 0.8968(2) 0.56608(15) 0.5987(2) 0.0139(5) Uani 1 1 d .
C14 C 0.8052(2) 0.50342(15) 0.3987(2) 0.0134(5) Uani 1 1 d .
C15 C 0.9767(2) 0.61014(14) 0.4232(2) 0.0139(5) Uani 1 1 d .
C16 C 0.8609(2) 0.78323(15) 0.5002(2) 0.0126(5) Uani 1 1 d .
C17 C 0.9123(2) 0.79175(16) 0.3958(2) 0.0165(5) Uani 1 1 d .
H17A H 0.9203 0.7419 0.3632 0.025 Uiso 1 1 calc R
H17B H 0.9906 0.8157 0.4120 0.025 Uiso 1 1 calc R
H17C H 0.8596 0.8232 0.3440 0.025 Uiso 1 1 calc R
C18 C 0.8885(3) 0.92065(16) 0.5265(2) 0.0183(5) Uani 1 1 d .
H18A H 0.9610 0.9166 0.4918 0.022 Uiso 1 1 calc R
H18B H 0.9072 0.9537 0.5917 0.022 Uiso 1 1 calc R
C19 C 0.7901(3) 0.95825(17) 0.4443(3) 0.0230(6) Uani 1 1 d .
H19A H 0.7934 1.0135 0.4566 0.028 Uiso 1 1 calc R
H19B H 0.8065 0.9489 0.3687 0.028 Uiso 1 1 calc R
C20 C 0.6646(3) 0.93091(19) 0.4518(3) 0.0248(6) Uani 1 1 d .
H20A H 0.6559 0.8789 0.4224 0.030 Uiso 1 1 calc R
H20B H 0.6076 0.9631 0.4037 0.030 Uiso 1 1 calc R
C21 C 0.6306(3) 0.93108(19) 0.5671(3) 0.0272(7) Uani 1 1 d .
H21A H 0.5437 0.9383 0.5606 0.033 Uiso 1 1 calc R
H21B H 0.6693 0.9747 0.6083 0.033 Uiso 1 1 calc R
C22 C 0.6650(3) 0.85878(18) 0.6336(3) 0.0227(6) Uani 1 1 d .
H22A H 0.6320 0.8616 0.7033 0.027 Uiso 1 1 calc R
H22B H 0.6277 0.8151 0.5915 0.027 Uiso 1 1 calc R
C23 C 0.7979(3) 0.84473(17) 0.6605(2) 0.0181(5) Uani 1 1 d .
H23A H 0.8338 0.8840 0.7126 0.022 Uiso 1 1 calc R
H23B H 0.8114 0.7952 0.6976 0.022 Uiso 1 1 calc R
F1 F 0.74719(18) 0.66510(11) 0.73401(14) 0.0272(4) Uani 0.9727(13) 1 d P
F2 F 0.70756(17) 0.72994(11) 0.88361(16) 0.0257(4) Uani 0.9727(13) 1 d P
F3 F 0.65715(17) 0.60503(10) 0.86290(17) 0.0252(4) Uani 0.9727(13) 1 d P
F4 F 0.85182(17) 0.64048(12) 0.90206(17) 0.0304(5) Uani 0.9727(13) 1 d P
B1 B 0.7370(2) 0.65895(13) 0.84565(18) 0.0132(6) Uani 0.9727(13) 1 d P
Br1 Br 0.7370(2) 0.65895(13) 0.84565(18) 0.0132(6) Uani 0.0273(13) 1 d P

loop_
_atom_site_aniso_label
_atom_site_aniso_U_11
_atom_site_aniso_U_22
_atom_site_aniso_U_33
_atom_site_aniso_U_23
_atom_site_aniso_U_13
_atom_site_aniso_U_12
Re1 0.00962(5) 0.00788(5) 0.01174(5) -0.00027(4) 0.00212(3) 0.00094(4)
O1 0.0189(10) 0.0209(10) 0.0186(10) 0.0018(8) -0.0004(8) 0.0036(8)
O2 0.0218(10) 0.0120(9) 0.0268(11) -0.0056(8) 0.0062(8) -0.0014(8)
O3 0.0147(9) 0.0164(10) 0.0287(11) 0.0021(8) 0.0065(8) 0.0013(7)
N1 0.0125(9) 0.0116(10) 0.0129(10) 0.0001(8) 0.0005(8) -0.0013(8)
N2 0.0117(9) 0.0100(10) 0.0115(9) -0.0009(8) 0.0000(7) -0.0004(8)
N3 0.0120(9) 0.0136(10) 0.0132(10) 0.0007(8) 0.0036(8) 0.0008(8)
N4 0.0155(10) 0.0112(10) 0.0167(11) -0.0020(8) 0.0013(8) -0.0009(8)
C1 0.0168(12) 0.0165(12) 0.0109(11) -0.0002(9) 0.0010(9) -0.0051(10)
C2 0.0178(12) 0.0216(14) 0.0147(12) 0.0033(10) -0.0013(10) -0.0068(11)
C3 0.0188(13) 0.0174(13) 0.0203(13) 0.0068(11) -0.0063(11) -0.0045(11)
C4 0.0118(11) 0.0155(12) 0.0200(13) 0.0048(10) -0.0024(9) -0.0011(10)
C5 0.0123(11) 0.0102(11) 0.0160(11) -0.0019(9) -0.0002(9) -0.0026(9)
C6 0.0116(11) 0.0106(11) 0.0141(11) 0.0014(9) -0.0003(9) -0.0011(9)
C7 0.0163(12) 0.0158(13) 0.0270(14) 0.0006(11) 0.0055(11) 0.0032(11)
C8 0.0168(13) 0.0211(14) 0.0307(16) -0.0001(12) 0.0110(12) 0.0025(11)
C9 0.0171(12) 0.0186(14) 0.0204(13) 0.0028(10) 0.0067(10) -0.0015(10)
C10 0.0134(11) 0.0109(11) 0.0166(12) -0.0004(9) 0.0018(9) -0.0016(9)
C11 0.0256(14) 0.0241(15) 0.0153(13) -0.0029(11) 0.0081(11) -0.0016(12)
C12 0.0184(12) 0.0127(12) 0.0190(13) 0.0048(10) 0.0017(10) -0.0009(10)
C13 0.0123(11) 0.0130(12) 0.0169(12) -0.0029(9) 0.0042(9) 0.0007(9)
C14 0.0136(11) 0.0120(11) 0.0155(12) -0.0006(9) 0.0049(9) 0.0014(9)
C15 0.0161(11) 0.0104(11) 0.0153(11) -0.0021(9) 0.0026(9) 0.0010(9)
C16 0.0093(10) 0.0126(11) 0.0152(12) 0.0000(9) -0.0005(9) 0.0002(9)
C17 0.0184(12) 0.0129(12) 0.0198(13) -0.0015(10) 0.0080(10) -0.0029(10)
C18 0.0215(13) 0.0097(11) 0.0229(14) -0.0016(10) 0.0008(11) -0.0027(10)
C19 0.0281(15) 0.0121(13) 0.0290(16) 0.0055(11) 0.0055(12) 0.0031(11)
C20 0.0243(15) 0.0187(15) 0.0288(16) 0.0012(12) -0.0037(12) 0.0027(12)
C21 0.0226(15) 0.0230(16) 0.0369(18) -0.0017(14) 0.0074(13) 0.0068(13)
C22 0.0208(14) 0.0224(15) 0.0270(15) -0.0024(12) 0.0104(12) 0.0026(12)
C23 0.0239(14) 0.0156(13) 0.0151(12) -0.0044(10) 0.0036(10) 0.0016(11)
F1 0.0445(12) 0.0251(10) 0.0142(8) -0.0019(7) 0.0117(8) -0.0087(9)
F2 0.0316(10) 0.0183(9) 0.0294(10) -0.0053(8) 0.0120(8) 0.0001(8)
F3 0.0265(10) 0.0203(9) 0.0311(10) 0.0031(8) 0.0114(8) -0.0062(8)
F4 0.0237(9) 0.0286(11) 0.0364(11) -0.0009(9) -0.0029(8) -0.0008(8)
B1 0.0168(11) 0.0124(11) 0.0112(11) -0.0004(8) 0.0047(8) -0.0025(8)
Br1 0.0168(11) 0.0124(11) 0.0112(11) -0.0004(8) 0.0047(8) -0.0025(8)

loop_
_atom_type_symbol
_atom_type_description
_atom_type_scat_dispersion_real
_atom_type_scat_dispersion_imag
_atom_type_scat_source
C C 0.0033 0.0016 'International Tables Vol C Tables 4.2.6.8 and 6.1.1.4'
H H 0.0000 0.0000 'International Tables Vol C Tables 4.2.6.8 and 6.1.1.4'
B B 0.0013 0.0007 'International Tables Vol C Tables 4.2.6.8 and 6.1.1.4'
F F 0.0171 0.0103 'International Tables Vol C Tables 4.2.6.8 and 6.1.1.4'
N N 0.0061 0.0033 'International Tables Vol C Tables 4.2.6.8 and 6.1.1.4'
O O 0.0106 0.0060 'International Tables Vol C Tables 4.2.6.8 and 6.1.1.4'
Re Re -1.0185 7.2310 'International Tables Vol C Tables 4.2.6.8 and 6.1.1.4'
Br Br -0.2901 2.4595 'International Tables Vol C Tables 4.2.6.8 and 6.1.1.4'

loop_
_geom_angle_atom_site_label_1
_geom_angle_atom_site_label_2
_geom_angle_atom_site_label_3
_geom_angle
C14 Re1 C15 89.70(11)
C14 Re1 C13 91.71(11)
C15 Re1 C13 84.80(11)
C14 Re1 N3 175.96(9)
C15 Re1 N3 94.10(10)
C13 Re1 N3 90.03(10)
C14 Re1 N2 95.70(9)
C15 Re1 N2 173.68(10)
C13 Re1 N2 98.29(9)
N3 Re1 N2 80.44(8)
C14 Re1 N1 95.76(10)
C15 Re1 N1 101.64(10)
C13 Re1 N1 170.13(9)
N3 Re1 N1 82.12(8)
N2 Re1 N1 74.60(8)
C1 N1 C5 118.8(2)
C1 N1 Re1 128.26(18)
C5 N1 Re1 111.69(17)
C10 N2 C6 118.3(2)
C10 N2 Re1 127.96(17)
C6 N2 Re1 112.81(16)
C16 N3 Re1 135.62(19)
C16 N3 H3N 115(2)
Re1 N3 H3N 110(2)
C16 N4 C23 121.2(2)
C16 N4 C18 122.4(2)
C23 N4 C18 114.8(2)
N1 C1 C2 120.8(3)
N1 C1 C11 119.3(2)
C2 C1 C11 119.8(2)
C3 C2 C1 120.0(3)
C3 C2 H2 120.0
C1 C2 H2 120.0
C4 C3 C2 119.1(3)
C4 C3 H3 120.5
C2 C3 H3 120.5
C3 C4 C5 119.1(3)
C3 C4 H4 120.5
C5 C4 H4 120.5
N1 C5 C4 121.5(2)
N1 C5 C6 115.7(2)
C4 C5 C6 122.6(2)
N2 C6 C7 122.5(2)
N2 C6 C5 115.3(2)
C7 C6 C5 122.0(2)
C6 C7 C8 118.5(3)
C6 C7 H7 120.8
C8 C7 H7 120.8
C9 C8 C7 119.0(3)
C9 C8 H8 120.5
C7 C8 H8 120.5
C8 C9 C10 120.5(3)
C8 C9 H9 119.7
C10 C9 H9 119.7
N2 C10 C9 120.9(2)
N2 C10 C12 120.0(2)
C9 C10 C12 119.1(2)
C1 C11 H11A 109.5
C1 C11 H11B 109.5
H11A C11 H11B 109.5
C1 C11 H11C 109.5
H11A C11 H11C 109.5
H11B C11 H11C 109.5
C10 C12 H12A 109.5
C10 C12 H12B 109.5
H12A C12 H12B 109.5
C10 C12 H12C 109.5
H12A C12 H12C 109.5
H12B C12 H12C 109.5
O1 C13 Re1 178.0(2)
O2 C14 Re1 179.3(3)
O3 C15 Re1 177.0(2)
N3 C16 N4 122.9(2)
N3 C16 C17 119.8(2)
N4 C16 C17 117.3(2)
C16 C17 H17A 109.5
C16 C17 H17B 109.5
H17A C17 H17B 109.5
C16 C17 H17C 109.5
H17A C17 H17C 109.5
H17B C17 H17C 109.5
N4 C18 C19 114.4(2)
N4 C18 H18A 108.7
C19 C18 H18A 108.7
N4 C18 H18B 108.7
C19 C18 H18B 108.7
H18A C18 H18B 107.6
C20 C19 C18 114.6(2)
C20 C19 H19A 108.6
C18 C19 H19A 108.6
C20 C19 H19B 108.6
C18 C19 H19B 108.6
H19A C19 H19B 107.6
C19 C20 C21 115.5(3)
C19 C20 H20A 108.4
C21 C20 H20A 108.4
C19 C20 H20B 108.4
C21 C20 H20B 108.4
H20A C20 H20B 107.5
C20 C21 C22 114.3(3)
C20 C21 H21A 108.7
C22 C21 H21A 108.7
C20 C21 H21B 108.7
C22 C21 H21B 108.7
H21A C21 H21B 107.6
C23 C22 C21 114.6(3)
C23 C22 H22A 108.6
C21 C22 H22A 108.6
C23 C22 H22B 108.6
C21 C22 H22B 108.6
H22A C22 H22B 107.6
N4 C23 C22 113.4(2)
N4 C23 H23A 108.9
C22 C23 H23A 108.9
N4 C23 H23B 108.9
C22 C23 H23B 108.9
H23A C23 H23B 107.7
F3 B1 F1 111.6(2)
F3 B1 F2 112.24(19)
F1 B1 F2 108.52(19)
F3 B1 F4 110.5(2)
F1 B1 F4 106.65(19)
F2 B1 F4 107.10(19)

loop_
_geom_bond_atom_site_label_1
_geom_bond_atom_site_label_2
_geom_bond_distance
Re1 C14 1.915(3)
Re1 C15 1.919(3)
Re1 C13 1.923(3)
Re1 N3 2.188(2)
Re1 N2 2.194(2)
Re1 N1 2.203(2)
O1 C13 1.153(3)
O2 C14 1.159(3)
O3 C15 1.160(3)
N1 C1 1.354(3)
N1 C5 1.369(3)
N2 C10 1.358(3)
N2 C6 1.367(3)
N3 C16 1.309(3)
N3 H3N 0.80(3)
N4 C16 1.350(3)
N4 C23 1.468(3)
N4 C18 1.469(4)
C1 C2 1.387(4)
C1 C11 1.502(4)
C2 C3 1.386(4)
C2 H2 0.9500
C3 C4 1.379(4)
C3 H3 0.9500
C4 C5 1.388(4)
C4 H4 0.9500
C5 C6 1.485(4)
C6 C7 1.385(4)
C7 C8 1.389(4)
C7 H7 0.9500
C8 C9 1.380(4)
C8 H8 0.9500
C9 C10 1.384(4)
C9 H9 0.9500
C10 C12 1.495(4)
C11 H11A 0.9800
C11 H11B 0.9800
C11 H11C 0.9800
C12 H12A 0.9800
C12 H12B 0.9800
C12 H12C 0.9800
C16 C17 1.499(4)
C17 H17A 0.9800
C17 H17B 0.9800
C17 H17C 0.9800
C18 C19 1.542(4)
C18 H18A 0.9900
C18 H18B 0.9900
C19 C20 1.527(4)
C19 H19A 0.9900
C19 H19B 0.9900
C20 C21 1.528(5)
C20 H20A 0.9900
C20 H20B 0.9900
C21 C22 1.538(5)
C21 H21A 0.9900
C21 H21B 0.9900
C22 C23 1.521(4)
C22 H22A 0.9900
C22 H22B 0.9900
C23 H23A 0.9900
C23 H23B 0.9900
F1 B1 1.401(3)
F2 B1 1.401(3)
F3 B1 1.359(3)
F4 B1 1.422(3)

loop_
_geom_hbond_atom_site_label_D
_geom_hbond_atom_site_label_H
_geom_hbond_atom_site_label_A
_geom_hbond_distance_DH
_geom_hbond_distance_HA
_geom_hbond_distance_DA
_geom_hbond_angle_DHA
N3 H3N F1 0.80(3) 2.22(3) 2.960(3) 155(3)

loop_
_geom_torsion_atom_site_label_1
_geom_torsion_atom_site_label_2
_geom_torsion_atom_site_label_3
_geom_torsion_atom_site_label_4
_geom_torsion
C14 Re1 N1 C1 -71.7(2)
C15 Re1 N1 C1 19.2(2)
N3 Re1 N1 C1 111.8(2)
N2 Re1 N1 C1 -166.0(2)
C14 Re1 N1 C5 121.20(18)
C15 Re1 N1 C5 -147.92(18)
N3 Re1 N1 C5 -55.34(17)
N2 Re1 N1 C5 26.86(17)
C14 Re1 N2 C10 71.3(2)
C13 Re1 N2 C10 -21.2(2)
N3 Re1 N2 C10 -109.9(2)
N1 Re1 N2 C10 165.8(2)
C14 Re1 N2 C6 -119.89(19)
C13 Re1 N2 C6 147.54(18)
N3 Re1 N2 C6 58.92(18)
N1 Re1 N2 C6 -25.47(17)
C15 Re1 N3 C16 39.8(3)
C13 Re1 N3 C16 124.6(3)
N2 Re1 N3 C16 -137.0(3)
N1 Re1 N3 C16 -61.4(3)
C5 N1 C1 C2 4.2(4)
Re1 N1 C1 C2 -162.1(2)
C5 N1 C1 C11 -178.0(2)
Re1 N1 C1 C11 15.6(4)
N1 C1 C2 C3 3.3(4)
C11 C1 C2 C3 -174.4(3)
C1 C2 C3 C4 -6.4(4)
C2 C3 C4 C5 2.1(4)
C1 N1 C5 C4 -8.7(4)
Re1 N1 C5 C4 159.8(2)
C1 N1 C5 C6 166.5(2)
Re1 N1 C5 C6 -25.0(3)
C3 C4 C5 N1 5.5(4)
C3 C4 C5 C6 -169.3(3)
C10 N2 C6 C7 5.3(4)
Re1 N2 C6 C7 -164.7(2)
C10 N2 C6 C5 -169.3(2)
Re1 N2 C6 C5 20.7(3)
N1 C5 C6 N2 3.1(3)
C4 C5 C6 N2 178.2(2)
N1 C5 C6 C7 -171.5(3)
C4 C5 C6 C7 3.6(4)
N2 C6 C7 C8 -2.2(4)
C5 C6 C7 C8 172.1(3)
C6 C7 C8 C9 -1.9(5)
C7 C8 C9 C10 2.9(5)
C6 N2 C10 C9 -4.2(4)
Re1 N2 C10 C9 164.0(2)
C6 N2 C10 C12 174.7(2)
Re1 N2 C10 C12 -17.1(4)
C8 C9 C10 N2 0.2(4)
C8 C9 C10 C12 -178.7(3)
Re1 N3 C16 N4 -174.67(18)
Re1 N3 C16 C17 5.2(4)
C23 N4 C16 N3 -6.9(4)
C18 N4 C16 N3 -172.0(2)
C23 N4 C16 C17 173.2(2)
C18 N4 C16 C17 8.1(4)
C16 N4 C18 C19 77.4(3)
C23 N4 C18 C19 -88.6(3)
N4 C18 C19 C20 25.5(4)
C18 C19 C20 C21 50.3(4)
C19 C20 C21 C22 -86.8(3)
C20 C21 C22 C23 64.4(4)
C16 N4 C23 C22 -83.7(3)
C18 N4 C23 C22 82.5(3)
C21 C22 C23 N4 -53.9(4)
